data_2019975
loop_
_publ_author_name
'Bussey, Katherine A.'
'Cavalier, Annie R.'
'Connell, Jennifer R.'
'Mraz, Margaret E.'
'Oshin, Kayode D.'
'Pintauer, Tomislav'
'Oliver, Allen G.'

_publ_section_title
;
 Structural studies of (prop-2-en-1-yl)bis[(pyridin-2-yl)methylidene]amine
 hetero-scorpionate copper complexes
;
_journal_coeditor_code SK3587
_journal_issue 7
_journal_name_full 'Acta Crystallographica Section C'
_journal_page_first
;
;
_journal_paper_doi 10.1107/S2053229615010335
_journal_volume 71
_journal_year 2015
_chemical_formula_iupac '[Cu Cl (C15 H17 N3)] Cl O4'
_chemical_formula_moiety 'C15 H17 Cl Cu N3 +, Cl O4 -'
_chemical_formula_sum 'C15 H17 Cl2 Cu N3 O4'
_chemical_formula_weight 437.76
_chemical_name_systematic
'Chlorido{(prop-2-en-1-yl)bis[pyridin-2-yl)methylidene]amine-\k^3^<i>N</i>,<i>N</i>',<i>N</i>''}copper(II) perchlorate'
_space_group_crystal_system monoclinic
_space_group_IT_number 9
_space_group_name_Hall 'C -2yc'
_space_group_name_H-M_alt 'C 1 c 1'
_symmetry_space_group_name_Hall 'C -2yc'
_symmetry_space_group_name_H-M 'C 1 c 1'
_atom_sites_solution_hydrogens geom
_audit_creation_method SHELXL-2014/7
_cell_angle_alpha 90
_cell_angle_beta 101.677(2)
_cell_angle_gamma 90
_cell_formula_units_Z 4
_cell_length_a 8.4260(12)
_cell_length_b 14.832(2)
_cell_length_c 14.007(2)
_cell_measurement_reflns_used 4302
_cell_measurement_temperature 150(2)
_cell_measurement_theta_max 30.0675
_cell_measurement_theta_min 2.736
_cell_volume 1714.3(4)
_computing_cell_refinement
;
SAINT (Bruker, 2008)
;
_computing_data_collection
;
APEX2 (Bruker, 2008)
;
_computing_data_reduction
;
SAINT (Bruker, 2008)
;
_computing_molecular_graphics
;
OLEX2 (Dolomanov <i>et al.</i>, 2009)
;
_computing_publication_material
;
publCIF (Westrip, 2010)
;
_computing_structure_refinement
;
SHELXL2014 (Sheldrick, 2015)
;
_computing_structure_solution
;
SHELXS97 (Sheldrick, 2008)
;
_diffrn_ambient_temperature 150(2)
_diffrn_detector_area_resol_mean 8.33
_diffrn_measured_fraction_theta_full 1.000
_diffrn_measured_fraction_theta_max 0.948
_diffrn_measurement_device_type 'Bruker SMART APEXII'
_diffrn_measurement_method '\f and \w scans'
_diffrn_radiation_monochromator graphite
_diffrn_radiation_source 'fine-focus sealed tube'
_diffrn_radiation_type MoK\a
_diffrn_radiation_wavelength 0.71073
_diffrn_reflns_av_R_equivalents 0.0534
_diffrn_reflns_limit_h_max 12
_diffrn_reflns_limit_h_min -12
_diffrn_reflns_limit_k_max 21
_diffrn_reflns_limit_k_min -21
_diffrn_reflns_limit_l_max 21
_diffrn_reflns_limit_l_min -21
_diffrn_reflns_number 10763
_diffrn_reflns_theta_full 25.242
_diffrn_reflns_theta_max 32.561
_diffrn_reflns_theta_min 2.747
_exptl_absorpt_coefficient_mu 1.612
_exptl_absorpt_correction_T_max 0.8814
_exptl_absorpt_correction_T_min 0.6200
_exptl_absorpt_correction_type multi-scan
_exptl_absorpt_process_details
;
(SADABS; Krause <i>et al.</i>, 2015)
;
_exptl_crystal_colour blue
_exptl_crystal_density_diffrn 1.696
_exptl_crystal_description rhomboid
_exptl_crystal_F_000 892
_exptl_crystal_size_max 0.253
_exptl_crystal_size_mid 0.200
_exptl_crystal_size_min 0.062
_refine_diff_density_max 0.934
_refine_diff_density_min -0.644
_refine_ls_abs_structure_details
;
Flack <i>x</i> determined using 1902 quotients [(I+)-(I-)]/[(I+)+(I-)]
(Parsons <i>et al.</i>, 2013)
;
_refine_ls_abs_structure_Flack -0.005(8)
_refine_ls_extinction_method none
_refine_ls_goodness_of_fit_ref 0.977
_refine_ls_hydrogen_treatment constr
_refine_ls_matrix_type full
_refine_ls_number_parameters 226
_refine_ls_number_reflns 5553
_refine_ls_number_restraints 2
_refine_ls_restrained_S_all 0.977
_refine_ls_R_factor_all 0.0495
_refine_ls_R_factor_gt 0.0397
_refine_ls_shift/su_max 0.002
_refine_ls_shift/su_mean 0.000
_refine_ls_structure_factor_coef Fsqd
_refine_ls_weighting_details 'w=1/[\s^2^(Fo^2^)+(0.0510P)^2^] where P=(Fo^2^+2Fc^2^)/3'
_refine_ls_weighting_scheme calc
_refine_ls_wR_factor_gt 0.0929
_refine_ls_wR_factor_ref 0.0981
_reflns_number_gt 4766
_reflns_number_total 5553
_reflns_threshold_expression I>2\s(I)
_cod_data_source_file sk3587sup1.cif
_cod_data_source_block 4
_cod_database_code 2019975
_shelx_space_group_comment
;
The symmetry employed for this shelxl refinement is uniquely defined
by the following loop, which should always be used as a source of
symmetry information in preference to the above space-group names.
They are only intended as comments.
;
_shelx_estimated_absorpt_t_min 0.686
_shelx_estimated_absorpt_t_max 0.907

loop_
_space_group_symop_operation_xyz
'x, y, z'
'x, -y, z+1/2'
'x+1/2, y+1/2, z'
'x+1/2, -y+1/2, z+1/2'

loop_
_atom_site_type_symbol
_atom_site_label
_atom_site_fract_x
_atom_site_fract_y
_atom_site_fract_z
_atom_site_U_iso_or_equiv
_atom_site_adp_type
_atom_site_calc_flag
_atom_site_occupancy
Cu Cu1 0.66284(4) 0.72310(3) 0.72527(3) 0.02040(12) Uani d 1
Cl Cl1 0.76060(14) 0.58664(7) 0.76668(9) 0.0313(2) Uani d 1
N N1 0.4650(4) 0.7138(2) 0.7820(3) 0.0226(7) Uani d 1
N N2 0.5842(4) 0.8531(2) 0.6986(2) 0.0186(6) Uani d 1
N N3 0.8353(4) 0.7649(2) 0.6587(2) 0.0216(7) Uani d 1
C C1 0.3905(6) 0.6378(3) 0.7988(3) 0.0290(9) Uani d 1
H H1 0.4400 0.5815 0.7908 0.035 Uiso calc 1
C C2 0.2443(6) 0.6391(4) 0.8275(4) 0.0332(10) Uani d 1
H H2 0.1925 0.5842 0.8381 0.040 Uiso calc 1
C C3 0.1725(6) 0.7206(3) 0.8411(3) 0.0315(10) Uani d 1
H H3 0.0716 0.7224 0.8615 0.038 Uiso calc 1
C C4 0.2505(5) 0.8002(3) 0.8244(3) 0.0278(9) Uani d 1
H H4 0.2042 0.8572 0.8330 0.033 Uiso calc 1
C C5 0.3970(5) 0.7939(3) 0.7948(3) 0.0228(8) Uani d 1
C C6 0.4969(5) 0.8748(3) 0.7773(3) 0.0223(8) Uani d 1
H H6A 0.4253 0.9275 0.7584 0.027 Uiso calc 1
H H6B 0.5755 0.8901 0.8378 0.027 Uiso calc 1
C C7 0.7305(5) 0.9084(3) 0.6999(3) 0.0229(8) Uani d 1
H H7A 0.7859 0.9209 0.7679 0.027 Uiso calc 1
H H7B 0.7006 0.9665 0.6664 0.027 Uiso calc 1
C C8 0.8414(5) 0.8552(3) 0.6475(3) 0.0225(8) Uani d 1
C C9 0.9431(6) 0.8942(4) 0.5936(4) 0.0326(10) Uani d 1
H H9 0.9477 0.9579 0.5878 0.039 Uiso calc 1
C C10 1.0386(6) 0.8394(4) 0.5482(4) 0.0377(12) Uani d 1
H H10 1.1074 0.8650 0.5094 0.045 Uiso calc 1
C C11 1.0321(6) 0.7478(4) 0.5600(4) 0.0355(11) Uani d 1
H H11 1.0970 0.7091 0.5297 0.043 Uiso calc 1
C C12 0.9305(5) 0.7127(3) 0.6163(3) 0.0289(9) Uani d 1
H H12 0.9280 0.6492 0.6252 0.035 Uiso calc 1
C C13 0.4719(5) 0.8569(3) 0.6009(3) 0.0227(8) Uani d 1
H H13A 0.5310 0.8357 0.5508 0.027 Uiso calc 1
H H13B 0.3810 0.8146 0.6011 0.027 Uiso calc 1
C C14 0.4033(6) 0.9487(3) 0.5723(3) 0.0273(9) Uani d 1
H H14 0.3364 0.9763 0.6110 0.033 Uiso calc 1
C C15 0.4322(7) 0.9929(4) 0.4953(3) 0.0401(12) Uani d 1
H H15A 0.4988 0.9666 0.4557 0.048 Uiso calc 1
H H15B 0.3864 1.0509 0.4798 0.048 Uiso calc 1
Cl Cl2 0.41399(12) 0.63022(7) 0.47752(8) 0.0252(2) Uani d 1
O O1 0.4560(8) 0.5597(4) 0.4223(3) 0.0767(18) Uani d 1
O O2 0.3144(10) 0.6004(6) 0.5373(8) 0.171(5) Uani d 1
O O3 0.5608(8) 0.6629(4) 0.5360(5) 0.107(3) Uani d 1
O O4 0.3369(4) 0.7032(2) 0.4174(3) 0.0319(7) Uani d 1

loop_
_atom_site_aniso_label
_atom_site_aniso_U_11
_atom_site_aniso_U_22
_atom_site_aniso_U_33
_atom_site_aniso_U_12
_atom_site_aniso_U_13
_atom_site_aniso_U_23
Cu1 0.0192(2) 0.0176(2) 0.0244(2) 0.0038(2) 0.00465(16) 0.0018(2)
Cl1 0.0371(6) 0.0222(5) 0.0361(6) 0.0127(4) 0.0108(5) 0.0074(4)
N1 0.0176(16) 0.0248(18) 0.0248(17) 0.0012(13) 0.0028(13) -0.0010(14)
N2 0.0159(14) 0.0196(16) 0.0192(15) 0.0014(12) 0.0007(12) -0.0001(13)
N3 0.0173(16) 0.0254(18) 0.0209(17) 0.0017(13) 0.0012(13) 0.0017(13)
C1 0.029(2) 0.025(2) 0.034(2) -0.0020(17) 0.0077(18) 0.0004(18)
C2 0.028(2) 0.036(3) 0.037(3) -0.0057(19) 0.011(2) 0.000(2)
C3 0.023(2) 0.046(3) 0.026(2) 0.0020(19) 0.0073(17) -0.002(2)
C4 0.0214(19) 0.036(2) 0.025(2) 0.0091(17) 0.0026(16) -0.0045(17)
C5 0.023(2) 0.0229(19) 0.0209(19) 0.0036(15) 0.0006(15) -0.0011(15)
C6 0.026(2) 0.020(2) 0.0199(18) 0.0064(16) 0.0022(15) -0.0036(15)
C7 0.0191(18) 0.0215(19) 0.0253(19) -0.0009(15) -0.0020(15) 0.0014(15)
C8 0.0165(17) 0.029(2) 0.0195(18) -0.0016(15) -0.0019(14) 0.0020(16)
C9 0.026(2) 0.036(3) 0.034(2) -0.0020(18) 0.0013(18) 0.0131(19)
C10 0.020(2) 0.064(4) 0.028(2) -0.003(2) 0.0036(17) 0.008(2)
C11 0.026(2) 0.051(3) 0.029(2) 0.003(2) 0.0044(18) 0.000(2)
C12 0.021(2) 0.036(2) 0.029(2) 0.0034(17) 0.0042(17) -0.0029(18)
C13 0.0229(19) 0.0215(19) 0.0212(18) 0.0027(15) -0.0013(15) -0.0028(15)
C14 0.030(2) 0.024(2) 0.024(2) 0.0081(17) -0.0038(17) -0.0019(16)
C15 0.060(4) 0.032(3) 0.023(2) 0.003(2) -0.003(2) 0.005(2)
Cl2 0.0280(5) 0.0224(4) 0.0248(4) 0.0025(4) 0.0041(4) 0.0011(3)
O1 0.113(4) 0.061(3) 0.044(3) 0.041(3) -0.011(3) -0.021(2)
O2 0.140(6) 0.137(6) 0.290(11) 0.107(6) 0.169(8) 0.169(7)
O3 0.107(5) 0.050(3) 0.122(5) 0.016(3) -0.080(4) -0.016(3)
O4 0.0277(16) 0.0264(16) 0.0375(18) 0.0013(13) -0.0033(14) 0.0073(14)

loop_
_atom_type_symbol
_atom_type_description
_atom_type_scat_dispersion_real
_atom_type_scat_dispersion_imag
_atom_type_scat_source
C C 0.0033 0.0016 'International Tables Vol C Tables 4.2.6.8 and 6.1.1.4'
H H 0.0000 0.0000 'International Tables Vol C Tables 4.2.6.8 and 6.1.1.4'
N N 0.0061 0.0033 'International Tables Vol C Tables 4.2.6.8 and 6.1.1.4'
O O 0.0106 0.0060 'International Tables Vol C Tables 4.2.6.8 and 6.1.1.4'
Cl Cl 0.1484 0.1585 'International Tables Vol C Tables 4.2.6.8 and 6.1.1.4'
Cu Cu 0.3201 1.2651 'International Tables Vol C Tables 4.2.6.8 and 6.1.1.4'

loop_
_geom_angle_atom_site_label_1
_geom_angle_atom_site_label_2
_geom_angle_atom_site_label_3
_geom_angle
_geom_angle_publ_flag
N3 Cu1 N1 164.53(15) y
N3 Cu1 N2 81.96(14) y
N1 Cu1 N2 82.65(14) y
N3 Cu1 Cl1 98.06(11) y
N1 Cu1 Cl1 97.42(11) y
N2 Cu1 Cl1 174.94(10) y
C1 N1 C5 119.6(4) ?
C1 N1 Cu1 126.2(3) ?
C5 N1 Cu1 113.9(3) ?
C6 N2 C7 114.1(3) ?
C6 N2 C13 110.8(3) ?
C7 N2 C13 111.2(3) ?
C6 N2 Cu1 105.1(2) ?
C7 N2 Cu1 106.3(2) ?
C13 N2 Cu1 108.9(2) ?
C12 N3 C8 118.9(4) ?
C12 N3 Cu1 126.2(3) ?
C8 N3 Cu1 114.5(3) ?
N1 C1 C2 121.5(4) ?
N1 C1 H1 119.2 ?
C2 C1 H1 119.2 ?
C1 C2 C3 119.8(5) ?
C1 C2 H2 120.1 ?
C3 C2 H2 120.1 ?
C2 C3 C4 118.9(4) ?
C2 C3 H3 120.6 ?
C4 C3 H3 120.6 ?
C5 C4 C3 118.3(4) ?
C5 C4 H4 120.9 ?
C3 C4 H4 120.9 ?
N1 C5 C4 122.0(4) ?
N1 C5 C6 114.4(4) ?
C4 C5 C6 123.6(4) ?
N2 C6 C5 108.9(3) ?
N2 C6 H6A 109.9 ?
C5 C6 H6A 109.9 ?
N2 C6 H6B 109.9 ?
C5 C6 H6B 109.9 ?
H6A C6 H6B 108.3 ?
N2 C7 C8 107.4(3) ?
N2 C7 H7A 110.2 ?
C8 C7 H7A 110.2 ?
N2 C7 H7B 110.2 ?
C8 C7 H7B 110.2 ?
H7A C7 H7B 108.5 ?
N3 C8 C9 121.5(4) ?
N3 C8 C7 114.7(4) ?
C9 C8 C7 123.8(4) ?
C8 C9 C10 119.2(5) ?
C8 C9 H9 120.4 ?
C10 C9 H9 120.4 ?
C11 C10 C9 119.0(5) ?
C11 C10 H10 120.5 ?
C9 C10 H10 120.5 ?
C10 C11 C12 119.2(5) ?
C10 C11 H11 120.4 ?
C12 C11 H11 120.4 ?
N3 C12 C11 122.2(5) ?
N3 C12 H12 118.9 ?
C11 C12 H12 118.9 ?
C14 C13 N2 114.5(3) ?
C14 C13 H13A 108.6 ?
N2 C13 H13A 108.6 ?
C14 C13 H13B 108.6 ?
N2 C13 H13B 108.6 ?
H13A C13 H13B 107.6 ?
C15 C14 C13 122.8(5) ?
C15 C14 H14 118.6 ?
C13 C14 H14 118.6 ?
C14 C15 H15A 120.0 ?
C14 C15 H15B 120.0 ?
H15A C15 H15B 120.0 ?
O2 Cl2 O1 110.6(5) ?
O2 Cl2 O3 109.1(7) ?
O1 Cl2 O3 106.7(4) ?
O2 Cl2 O4 109.8(3) ?
O1 Cl2 O4 112.1(3) ?
O3 Cl2 O4 108.5(3) ?

loop_
_geom_bond_atom_site_label_1
_geom_bond_atom_site_label_2
_geom_bond_distance
_geom_bond_publ_flag
Cu1 N3 1.979(4) y
Cu1 N1 1.991(4) y
Cu1 N2 2.048(3) y
Cu1 Cl1 2.2176(11) y
N1 C1 1.333(6) ?
N1 C5 1.346(5) ?
N2 C6 1.480(5) ?
N2 C7 1.478(5) ?
N2 C13 1.498(5) ?
N3 C12 1.338(6) ?
N3 C8 1.350(6) ?
C1 C2 1.372(7) ?
C1 H1 0.9500 ?
C2 C3 1.382(7) ?
C2 H2 0.9500 ?
C3 C4 1.393(7) ?
C3 H3 0.9500 ?
C4 C5 1.382(6) ?
C4 H4 0.9500 ?
C5 C6 1.515(6) ?
C6 H6A 0.9900 ?
C6 H6B 0.9900 ?
C7 C8 1.520(6) ?
C7 H7A 0.9900 ?
C7 H7B 0.9900 ?
C8 C9 1.379(6) ?
C9 C10 1.386(8) ?
C9 H9 0.9500 ?
C10 C11 1.371(9) ?
C10 H10 0.9500 ?
C11 C12 1.379(7) ?
C11 H11 0.9500 ?
C12 H12 0.9500 ?
C13 C14 1.502(6) ?
C13 H13A 0.9900 ?
C13 H13B 0.9900 ?
C14 C15 1.326(7) ?
C14 H14 0.9500 ?
C15 H15A 0.9500 ?
C15 H15B 0.9500 ?
Cl2 O2 1.372(6) ?
Cl2 O1 1.388(5) ?
Cl2 O3 1.423(5) ?
Cl2 O4 1.443(3) ?

loop_
_geom_torsion_atom_site_label_1
_geom_torsion_atom_site_label_2
_geom_torsion_atom_site_label_3
_geom_torsion_atom_site_label_4
_geom_torsion
C5 N1 C1 C2 1.1(7)
Cu1 N1 C1 C2 -172.3(4)
N1 C1 C2 C3 -1.1(8)
C1 C2 C3 C4 0.5(7)
C2 C3 C4 C5 0.0(7)
C1 N1 C5 C4 -0.6(6)
Cu1 N1 C5 C4 173.6(3)
C1 N1 C5 C6 177.6(4)
Cu1 N1 C5 C6 -8.2(4)
C3 C4 C5 N1 0.1(6)
C3 C4 C5 C6 -178.0(4)
C7 N2 C6 C5 -157.0(3)
C13 N2 C6 C5 76.5(4)
Cu1 N2 C6 C5 -40.9(3)
N1 C5 C6 N2 34.0(5)
C4 C5 C6 N2 -147.9(4)
C6 N2 C7 C8 156.3(3)
C13 N2 C7 C8 -77.5(4)
Cu1 N2 C7 C8 40.9(3)
C12 N3 C8 C9 0.0(6)
Cu1 N3 C8 C9 -173.1(3)
C12 N3 C8 C7 -179.1(4)
Cu1 N3 C8 C7 7.9(4)
N2 C7 C8 N3 -33.3(4)
N2 C7 C8 C9 147.6(4)
N3 C8 C9 C10 1.4(6)
C7 C8 C9 C10 -179.6(4)
C8 C9 C10 C11 -1.6(7)
C9 C10 C11 C12 0.3(7)
C8 N3 C12 C11 -1.3(6)
Cu1 N3 C12 C11 170.8(3)
C10 C11 C12 N3 1.2(7)
C6 N2 C13 C14 64.3(5)
C7 N2 C13 C14 -63.7(5)
Cu1 N2 C13 C14 179.4(3)
N2 C13 C14 C15 117.2(5)

_cod_database_fobs_code 2019975
